data_7027060
loop_
_publ_author_name
'Senge, Mathias O.'
'Gerstung, Vanessa'
'Ruhlandt-Senge, Karin'
'Runge, Steffen'
'Lehmann, Ingo'

_publ_section_title
;
 Non-planar porphyrins with mixed substituent pattern: bromination and
 formylation of ethyl-substituted tetraphenylporphyrins and
 tetraalkylporphyrins
;
_journal_issue 24
_journal_name_full 'Journal of the Chemical Society, Dalton Transactions'
_journal_page_first 4187
_journal_paper_doi 10.1039/a806460a
_journal_year 1998
_chemical_formula_moiety
; 
 C53 H44 N4 Ni1 O1.0.75(C1 H1 Cl3).0.25(H2 O1)
;
_chemical_formula_sum 'C53.75 H45.25 Cl2.25 N4 Ni O1.25'
_chemical_formula_weight 905.66
_chemical_name_systematic
; 
 (2,3,12,13-Tetraethyl-7-formyl-5,10,15,20- 
 tetraphenylporphyrinato)nickel(II)
;
_space_group_IT_number 2
_symmetry_cell_setting triclinic
_symmetry_space_group_name_Hall '-P 1'
_symmetry_space_group_name_H-M 'P -1'
_atom_sites_solution_hydrogens geom
_atom_sites_solution_primary direct
_atom_sites_solution_secondary difmap
_audit_creation_method SHELXL-97
_cell_angle_alpha 86.401(17)
_cell_angle_beta 73.099(16)
_cell_angle_gamma 69.047(17)
_cell_formula_units_Z 2
_cell_length_a 12.579(3)
_cell_length_b 13.882(3)
_cell_length_c 14.383(3)
_cell_measurement_reflns_used 42
_cell_measurement_temperature 130(2)
_cell_measurement_theta_max 55
_cell_measurement_theta_min 41
_cell_volume 2241.8(9)
_computing_cell_refinement 'Siemens P3'
_computing_data_collection 'Siemens P3'
_computing_data_reduction 'XDISK, Shelxtl-Plus, Siemens 1994'
_computing_molecular_graphics 'XP, Shelxtl-Plus, Siemens 1994'
_computing_publication_material 'XCIF, Shelxtl-Plus, Siemens 1994'
_computing_structure_refinement 'SHELXL-97 (Sheldrick, 1997)'
_computing_structure_solution 'SHELXS-97 (Sheldrick, 1990)'
_diffrn_ambient_temperature 130(2)
_diffrn_detector_area_resol_mean n/a
_diffrn_measured_fraction_theta_full 0.999
_diffrn_measured_fraction_theta_max 0.999
_diffrn_measurement_device_type 'Siemens P4'
_diffrn_measurement_method 2theta-theta
_diffrn_radiation_monochromator Ni-filter
_diffrn_radiation_source 'rotating anode'
_diffrn_radiation_type CuK\a
_diffrn_radiation_wavelength 1.54178
_diffrn_reflns_av_R_equivalents 0.0599
_diffrn_reflns_av_sigmaI/netI 0.0807
_diffrn_reflns_limit_h_max 13
_diffrn_reflns_limit_h_min -12
_diffrn_reflns_limit_k_max 15
_diffrn_reflns_limit_k_min -14
_diffrn_reflns_limit_l_max 15
_diffrn_reflns_limit_l_min 0
_diffrn_reflns_number 6107
_diffrn_reflns_theta_full 56.45
_diffrn_reflns_theta_max 56.45
_diffrn_reflns_theta_min 3.21
_diffrn_standards_decay_% stable
_diffrn_standards_interval_count 198
_diffrn_standards_number 2
_exptl_absorpt_coefficient_mu 2.207
_exptl_absorpt_correction_T_max 0.9368
_exptl_absorpt_correction_T_min 0.7331
_exptl_absorpt_correction_type 'empirical, XABS2'
_exptl_crystal_colour blue
_exptl_crystal_density_diffrn 1.342
_exptl_crystal_density_method 'not measured'
_exptl_crystal_description block
_exptl_crystal_F_000 944
_exptl_crystal_size_max 0.15
_exptl_crystal_size_mid 0.15
_exptl_crystal_size_min 0.03
_refine_diff_density_max 1.106
_refine_diff_density_min -0.672
_refine_diff_density_rms 0.117
_refine_ls_extinction_coef n/d
_refine_ls_extinction_method none
_refine_ls_goodness_of_fit_ref 1.019
_refine_ls_hydrogen_treatment constr
_refine_ls_matrix_type full
_refine_ls_number_parameters 403
_refine_ls_number_reflns 5935
_refine_ls_number_restraints 5
_refine_ls_restrained_S_all 1.020
_refine_ls_R_factor_all 0.1640
_refine_ls_R_factor_gt 0.1105
_refine_ls_shift/su_max 0.001
_refine_ls_shift/su_mean 0.000
_refine_ls_structure_factor_coef Fsqd
_refine_ls_weighting_details 'w=1/[\s^2^(Fo^2^)+(0.1788P)^2^+11.6405P] where P=(Fo^2^+2Fc^2^)/3'
_refine_ls_weighting_scheme calc
_refine_ls_wR_factor_gt 0.2818
_refine_ls_wR_factor_ref 0.3280
_reflns_number_gt 3725
_reflns_number_total 5935
_reflns_threshold_expression >2sigma(I)
_cod_data_source_file 806460asup1.cif
_cod_data_source_block ms408
_cod_depositor_comments
;
The following automatic conversions were performed:

'_refine_ls_weighting_scheme' value 'calc
w=1/[\s^2^(Fo^2^)+(0.1788P)^2^+11.6405P] where P=(Fo^2^+2Fc^2^)/3'
was changed to 'calc'. New tag '_refine_ls_weighting_details' was
created. The value of the new tag was set to
'w=1/[\s^2^(Fo^2^)+(0.1788P)^2^+11.6405P] where P=(Fo^2^+2Fc^2^)/3'.

Automatic conversion script
Id: cif_fix_values 3143 2015-03-26 13:38:13Z robertas 
;
_cod_original_cell_volume 2241.9(8)
_cod_original_sg_symbol_H-M P-1
_cod_database_code 7027060

loop_
_symmetry_equiv_pos_as_xyz
'x, y, z'
'-x, -y, -z'

loop_
_atom_site_label
_atom_site_type_symbol
_atom_site_fract_x
_atom_site_fract_y
_atom_site_fract_z
_atom_site_U_iso_or_equiv
_atom_site_adp_type
_atom_site_occupancy
_atom_site_calc_flag
_atom_site_refinement_flags
_atom_site_disorder_assembly
_atom_site_disorder_group
Ni Ni 0.14559(13) 0.22235(10) 0.29316(10) 0.0337(5) Uani 1 d . . .
N21 N 0.1247(6) 0.0939(5) 0.2773(5) 0.0339(17) Uani 1 d . . .
N22 N -0.0180(7) 0.2835(5) 0.3619(5) 0.0380(18) Uani 1 d . . .
N23 N 0.1646(6) 0.3558(5) 0.2920(5) 0.0345(17) Uani 1 d . . .
N24 N 0.3131(6) 0.1572(5) 0.2419(5) 0.0363(18) Uani 1 d . . .
C1 C 0.2076(8) 0.0085(6) 0.2163(6) 0.035(2) Uani 1 d . . .
C2 C 0.1468(9) -0.0594(6) 0.2018(7) 0.038(2) Uani 1 d . . .
C3 C 0.0332(8) -0.0217(7) 0.2603(7) 0.037(2) Uani 1 d . . .
C4 C 0.0204(8) 0.0722(6) 0.3084(6) 0.035(2) Uani 1 d . . .
C5 C -0.0786(8) 0.1327(6) 0.3807(6) 0.035(2) Uani 1 d . . .
C6 C -0.0929(8) 0.2313(6) 0.4093(7) 0.038(2) Uani 1 d . . .
C7 C -0.1991(8) 0.3033(7) 0.4746(7) 0.043(2) Uani 1 d . . .
C8 C -0.1919(9) 0.3974(7) 0.4591(8) 0.051(3) Uani 1 d . . .
H8 H -0.2504 0.4605 0.4898 0.061 Uiso 1 calc R . .
C9 C -0.0814(8) 0.3865(6) 0.3888(7) 0.039(2) Uani 1 d . . .
C10 C -0.0434(9) 0.4669(6) 0.3531(7) 0.038(2) Uani 1 d . . .
C11 C 0.0730(8) 0.4526(6) 0.3032(7) 0.038(2) Uani 1 d . . .
C12 C 0.1247(9) 0.5315(6) 0.2711(7) 0.040(2) Uani 1 d . . .
C13 C 0.2431(9) 0.4861(7) 0.2551(7) 0.039(2) Uani 1 d . . .
C14 C 0.2682(8) 0.3762(6) 0.2685(7) 0.039(2) Uani 1 d . . .
C15 C 0.3786(8) 0.3015(7) 0.2603(7) 0.043(2) Uani 1 d . . .
C16 C 0.3985(8) 0.1975(7) 0.2499(7) 0.040(2) Uani 1 d . . .
C17 C 0.5121(8) 0.1170(7) 0.2277(7) 0.044(2) Uani 1 d . . .
H17 H 0.5841 0.1230 0.2302 0.053 Uiso 1 calc R . .
C18 C 0.4992(8) 0.0305(7) 0.2025(7) 0.041(2) Uani 1 d . . .
H18 H 0.5605 -0.0350 0.1833 0.049 Uiso 1 calc R . .
C19 C 0.3770(8) 0.0557(6) 0.2098(6) 0.034(2) Uani 1 d . . .
C20 C 0.3282(8) -0.0144(6) 0.1890(6) 0.036(2) Uani 1 d . . .
C21 C 0.1950(9) -0.1450(7) 0.1253(6) 0.048(2) Uani 1 d D . .
H21A H 0.1427 -0.1863 0.1390 0.057 Uiso 1 calc R . .
H21B H 0.2750 -0.1911 0.1276 0.057 Uiso 1 calc R . .
C22 C 0.2029(10) -0.1024(8) 0.0226(7) 0.062(3) Uani 1 d D . .
H22A H 0.2341 -0.1600 -0.0256 0.093 Uiso 1 calc R . .
H22B H 0.2561 -0.0628 0.0083 0.093 Uiso 1 calc R . .
H22C H 0.1236 -0.0574 0.0200 0.093 Uiso 1 calc R . .
C31 C -0.0624(9) -0.0646(7) 0.2639(8) 0.051(3) Uani 1 d D . .
H31A H -0.1157 -0.0562 0.3311 0.061 Uiso 1 calc R . .
H31B H -0.0254 -0.1393 0.2454 0.061 Uiso 1 calc R . .
C32 C -0.1362(10) -0.0085(10) 0.1938(9) 0.074(3) Uani 1 d D . .
H32A H -0.1967 -0.0385 0.1966 0.111 Uiso 1 calc R . .
H32B H -0.0835 -0.0166 0.1272 0.111 Uiso 1 calc R . .
H32C H -0.1751 0.0651 0.2133 0.111 Uiso 1 calc R . .
C51 C -0.1805(4) 0.0963(4) 0.4276(4) 0.038(2) Uiso 1 d G . .
C52 C -0.2869(5) 0.1415(4) 0.4043(4) 0.041(2) Uiso 1 d G . .
H52 H -0.2929 0.1909 0.3555 0.049 Uiso 1 calc R . .
C53 C -0.3846(4) 0.1144(4) 0.4524(4) 0.048(2) Uiso 1 d G . .
H53 H -0.4573 0.1454 0.4364 0.058 Uiso 1 calc R . .
C54 C -0.3758(4) 0.0421(4) 0.5238(4) 0.047(2) Uiso 1 d G . .
H54 H -0.4426 0.0236 0.5566 0.056 Uiso 1 calc R . .
C55 C -0.2694(5) -0.0031(4) 0.5471(4) 0.047(2) Uiso 1 d G . .
H55 H -0.2634 -0.0525 0.5959 0.057 Uiso 1 calc R . .
C56 C -0.1718(4) 0.0240(4) 0.4990(4) 0.038(2) Uiso 1 d G . .
H56 H -0.0991 -0.0069 0.5150 0.046 Uiso 1 calc R . .
C71 C -0.2928(12) 0.2863(10) 0.5538(11) 0.082(4) Uani 1 d . . .
H71 H -0.2774 0.2196 0.5797 0.098 Uiso 1 calc R . .
O1 O -0.3897(9) 0.3527(8) 0.5887(8) 0.103(3) Uani 1 d . . .
C101 C -0.1352(5) 0.5735(4) 0.3794(5) 0.042(2) Uiso 1 d G . .
C102 C -0.2121(6) 0.6169(5) 0.3231(4) 0.064(3) Uiso 1 d G . .
H102 H -0.2100 0.5776 0.2704 0.077 Uiso 1 calc R . .
C103 C -0.2920(6) 0.7178(5) 0.3438(5) 0.074(3) Uiso 1 d G . .
H103 H -0.3445 0.7475 0.3053 0.089 Uiso 1 calc R . .
C104 C -0.2950(6) 0.7753(4) 0.4209(5) 0.070(3) Uiso 1 d G . .
H104 H -0.3497 0.8442 0.4351 0.084 Uiso 1 calc R . .
C105 C -0.2182(6) 0.7319(4) 0.4773(4) 0.062(3) Uiso 1 d G . .
H105 H -0.2203 0.7712 0.5299 0.074 Uiso 1 calc R . .
C106 C -0.1383(6) 0.6310(5) 0.4565(4) 0.055(3) Uiso 1 d G . .
H106 H -0.0857 0.6013 0.4950 0.066 Uiso 1 calc R . .
C121 C 0.0624(11) 0.6410(8) 0.2497(9) 0.072(4) Uani 1 d D . .
H12A H 0.1142 0.6817 0.2440 0.086 Uiso 1 calc R A 1
H12B H -0.0115 0.6729 0.3030 0.086 Uiso 1 calc R A 1
C122 C 0.0320(19) 0.6396(13) 0.1512(12) 0.084(6) Uani 0.70 d PD B 1
H12C H -0.0094 0.7105 0.1359 0.126 Uiso 0.70 calc PR B 1
H12D H -0.0192 0.5990 0.1575 0.126 Uiso 0.70 calc PR B 1
H12E H 0.1056 0.6086 0.0989 0.126 Uiso 0.70 calc PR B 1
C12B C 0.071(6) 0.691(5) 0.340(3) 0.14(2) Uiso 0.30 d PD B 2
H12F H 0.0333 0.7665 0.3408 0.208 Uiso 0.30 calc PR B 2
H12G H 0.1547 0.6733 0.3374 0.208 Uiso 0.30 calc PR B 2
H12H H 0.0303 0.6655 0.4000 0.208 Uiso 0.30 calc PR B 2
C131 C 0.3297(10) 0.5409(7) 0.2153(7) 0.054(3) Uani 1 d D . .
H13A H 0.4009 0.5085 0.2384 0.065 Uiso 1 calc R . .
H13B H 0.2925 0.6141 0.2394 0.065 Uiso 1 calc R . .
C132 C 0.3672(13) 0.5353(10) 0.1030(8) 0.086(4) Uani 1 d D . .
H13C H 0.4234 0.5712 0.0782 0.129 Uiso 1 calc R . .
H13D H 0.2968 0.5681 0.0802 0.129 Uiso 1 calc R . .
H13E H 0.4051 0.4628 0.0793 0.129 Uiso 1 calc R . .
C151 C 0.4816(4) 0.3291(2) 0.2641(4) 0.052(3) Uiso 1 d G . .
C152 C 0.4796(5) 0.3711(3) 0.3501(4) 0.058(3) Uiso 1 d G . .
H152 H 0.4158 0.3772 0.4072 0.070 Uiso 1 calc R . .
C153 C 0.5708(5) 0.4041(3) 0.3526(4) 0.072(3) Uiso 1 d G . .
H153 H 0.5694 0.4329 0.4113 0.086 Uiso 1 calc R . .
C154 C 0.6642(5) 0.3952(3) 0.2690(5) 0.075(3) Uiso 1 d G . .
H154 H 0.7265 0.4178 0.2707 0.090 Uiso 1 calc R . .
C155 C 0.6662(5) 0.3532(3) 0.1830(4) 0.080(4) Uiso 1 d G . .
H155 H 0.7300 0.3471 0.1259 0.096 Uiso 1 calc R . .
C156 C 0.5750(5) 0.3201(3) 0.1805(3) 0.066(3) Uiso 1 d G . .
H156 H 0.5764 0.2914 0.1218 0.079 Uiso 1 calc R . .
C201 C 0.4143(3) -0.1189(3) 0.1494(3) 0.039(2) Uiso 1 d G . .
C202 C 0.4775(5) -0.1361(3) 0.0513(3) 0.049(2) Uiso 1 d G . .
H202 H 0.4639 -0.0815 0.0080 0.059 Uiso 1 calc R . .
C203 C 0.5605(5) -0.2333(3) 0.0167(3) 0.061(3) Uiso 1 d G . .
H203 H 0.6036 -0.2450 -0.0503 0.073 Uiso 1 calc R . .
C204 C 0.5804(4) -0.3132(3) 0.0801(4) 0.064(3) Uiso 1 d G . .
H204 H 0.6371 -0.3796 0.0564 0.077 Uiso 1 calc R . .
C205 C 0.5173(5) -0.2960(3) 0.1781(4) 0.054(3) Uiso 1 d G . .
H205 H 0.5309 -0.3506 0.2215 0.065 Uiso 1 calc R . .
C206 C 0.4342(4) -0.1988(3) 0.2128(3) 0.049(2) Uiso 1 d G . .
H206 H 0.3911 -0.1871 0.2798 0.059 Uiso 1 calc R . .
C1S C -0.1357(19) 0.7598(12) -0.0489(12) 0.091(6) Uani 0.75 d P . .
H1S H -0.1843 0.7908 -0.0946 0.110 Uiso 0.75 calc PR . .
Cl1S Cl 0.0099(4) 0.7986(4) -0.0877(3) 0.0907(15) Uani 0.75 d P . .
Cl2S Cl -0.0829(6) 0.6317(4) -0.0660(4) 0.118(2) Uani 0.75 d P . .
Cl3S Cl -0.2045(5) 0.8163(5) 0.0547(6) 0.128(2) Uani 0.75 d P . .
O1S O 0.0591(19) 0.5888(15) -0.1001(15) 0.028(5) Uiso 0.25 d P . .

loop_
_atom_site_aniso_label
_atom_site_aniso_U_11
_atom_site_aniso_U_22
_atom_site_aniso_U_33
_atom_site_aniso_U_23
_atom_site_aniso_U_13
_atom_site_aniso_U_12
Ni 0.0351(9) 0.0339(8) 0.0338(9) 0.0032(6) -0.0107(7) -0.0139(6)
N21 0.033(4) 0.039(4) 0.027(4) 0.004(3) -0.007(3) -0.011(3)
N22 0.043(5) 0.036(4) 0.036(4) 0.005(3) -0.011(4) -0.016(4)
N23 0.029(4) 0.040(4) 0.032(4) 0.000(3) -0.007(3) -0.010(3)
N24 0.038(5) 0.036(4) 0.037(4) 0.009(3) -0.011(4) -0.016(3)
C1 0.051(6) 0.035(4) 0.025(5) 0.009(4) -0.014(4) -0.021(4)
C2 0.048(6) 0.037(5) 0.039(6) 0.004(4) -0.023(5) -0.018(4)
C3 0.038(6) 0.049(5) 0.036(5) 0.011(4) -0.019(5) -0.023(4)
C4 0.043(6) 0.035(4) 0.031(5) 0.007(4) -0.015(5) -0.016(4)
C5 0.030(5) 0.039(5) 0.033(5) 0.007(4) -0.010(4) -0.009(4)
C6 0.034(5) 0.037(5) 0.043(6) 0.007(4) -0.009(5) -0.015(4)
C7 0.032(6) 0.048(5) 0.046(6) 0.000(4) -0.005(5) -0.014(4)
C8 0.039(6) 0.043(5) 0.065(7) -0.014(5) -0.010(6) -0.009(4)
C9 0.035(6) 0.037(5) 0.047(6) -0.007(4) -0.017(5) -0.010(4)
C10 0.052(7) 0.027(4) 0.041(6) 0.000(4) -0.027(5) -0.011(4)
C11 0.039(6) 0.037(5) 0.040(6) 0.001(4) -0.018(5) -0.011(4)
C12 0.055(7) 0.036(5) 0.036(6) 0.012(4) -0.016(5) -0.024(5)
C13 0.047(6) 0.041(5) 0.038(6) 0.007(4) -0.017(5) -0.023(5)
C14 0.042(6) 0.037(5) 0.038(6) 0.001(4) -0.007(5) -0.017(4)
C15 0.035(6) 0.043(5) 0.055(6) 0.006(4) -0.013(5) -0.020(4)
C16 0.034(5) 0.049(5) 0.042(6) 0.008(4) -0.014(5) -0.019(4)
C17 0.019(5) 0.045(5) 0.066(7) 0.002(5) -0.010(5) -0.009(4)
C18 0.040(6) 0.039(5) 0.037(6) -0.001(4) -0.006(5) -0.011(4)
C19 0.042(6) 0.034(5) 0.022(5) 0.003(4) -0.007(4) -0.011(4)
C20 0.038(6) 0.027(4) 0.038(5) 0.001(4) -0.011(4) -0.007(4)
C21 0.057(7) 0.051(5) 0.039(6) -0.010(4) -0.010(5) -0.026(5)
C22 0.068(8) 0.068(7) 0.050(7) -0.011(5) -0.025(6) -0.017(6)
C31 0.046(6) 0.046(5) 0.065(7) -0.002(5) -0.016(5) -0.022(5)
C32 0.055(8) 0.104(9) 0.068(8) -0.013(7) -0.021(7) -0.028(7)
C71 0.062(9) 0.065(8) 0.107(11) -0.002(7) -0.006(8) -0.025(7)
O1 0.073(7) 0.088(6) 0.125(9) -0.018(6) 0.010(6) -0.027(6)
C121 0.064(8) 0.044(6) 0.104(11) 0.020(6) -0.027(7) -0.017(5)
C122 0.126(17) 0.061(10) 0.076(13) 0.026(9) -0.060(13) -0.026(11)
C131 0.061(7) 0.040(5) 0.062(7) 0.003(5) -0.016(6) -0.021(5)
C132 0.097(11) 0.075(8) 0.078(10) -0.004(7) 0.006(8) -0.046(8)
C1S 0.148(19) 0.068(10) 0.059(11) -0.003(8) -0.065(12) -0.010(11)
Cl1S 0.073(3) 0.106(3) 0.081(3) 0.043(3) -0.010(2) -0.032(3)
Cl2S 0.187(6) 0.082(3) 0.096(4) -0.014(3) -0.073(4) -0.032(3)
Cl3S 0.088(4) 0.126(4) 0.168(6) -0.029(4) -0.024(4) -0.040(3)

loop_
_atom_type_symbol
_atom_type_description
_atom_type_scat_dispersion_real
_atom_type_scat_dispersion_imag
_atom_type_scat_source
C C 0.0181 0.0091 'International Tables Vol C Tables 4.2.6.8 and 6.1.1.4'
H H 0.0000 0.0000 'International Tables Vol C Tables 4.2.6.8 and 6.1.1.4'
N N 0.0311 0.0180 'International Tables Vol C Tables 4.2.6.8 and 6.1.1.4'
O O 0.0492 0.0322 'International Tables Vol C Tables 4.2.6.8 and 6.1.1.4'
Ni Ni -3.0029 0.5091 'International Tables Vol C Tables 4.2.6.8 and 6.1.1.4'
Cl Cl 0.3639 0.7018 'International Tables Vol C Tables 4.2.6.8 and 6.1.1.4'

loop_
_geom_angle_atom_site_label_1
_geom_angle_atom_site_label_2
_geom_angle_atom_site_label_3
_geom_angle
N22 Ni N24 171.9(3)
N22 Ni N21 90.4(3)
N24 Ni N21 90.3(3)
N22 Ni N23 90.5(3)
N24 Ni N23 89.8(3)
N21 Ni N23 172.4(3)
C4 N21 C1 105.0(7)
C4 N21 Ni 128.0(6)
C1 N21 Ni 126.1(6)
C9 N22 C6 105.6(7)
C9 N22 Ni 127.4(6)
C6 N22 Ni 126.2(6)
C14 N23 C11 105.5(7)
C14 N23 Ni 128.3(6)
C11 N23 Ni 125.7(6)
C19 N24 C16 105.0(7)
C19 N24 Ni 128.2(6)
C16 N24 Ni 125.4(6)
C20 C1 N21 124.2(7)
C20 C1 C2 125.9(8)
N21 C1 C2 109.1(8)
C3 C2 C1 107.8(8)
C3 C2 C21 125.5(8)
C1 C2 C21 126.1(9)
C2 C3 C4 106.5(7)
C2 C3 C31 125.3(8)
C4 C3 C31 127.8(9)
N21 C4 C5 122.1(7)
N21 C4 C3 111.1(8)
C5 C4 C3 126.7(8)
C6 C5 C4 122.7(8)
C6 C5 C51 116.1(7)
C4 C5 C51 121.1(7)
C5 C6 N22 123.5(8)
C5 C6 C7 125.8(8)
N22 C6 C7 109.2(7)
C8 C7 C6 106.7(8)
C8 C7 C71 121.6(10)
C6 C7 C71 131.2(9)
C7 C8 C9 108.3(8)
N22 C9 C10 125.1(9)
N22 C9 C8 109.8(8)
C10 C9 C8 125.1(8)
C11 C10 C9 123.0(8)
C11 C10 C101 121.1(7)
C9 C10 C101 115.7(8)
C10 C11 N23 122.5(8)
C10 C11 C12 127.5(8)
N23 C11 C12 109.1(8)
C13 C12 C11 107.3(7)
C13 C12 C121 125.0(8)
C11 C12 C121 127.5(9)
C12 C13 C14 107.2(8)
C12 C13 C131 123.7(8)
C14 C13 C131 128.4(9)
N23 C14 C15 123.7(7)
N23 C14 C13 110.1(8)
C15 C14 C13 126.2(8)
C16 C15 C14 121.7(8)
C16 C15 C151 116.8(7)
C14 C15 C151 121.5(7)
C15 C16 N24 124.7(8)
C15 C16 C17 125.2(8)
N24 C16 C17 109.1(7)
C18 C17 C16 107.9(8)
C17 C18 C19 107.3(8)
N24 C19 C20 125.0(8)
N24 C19 C18 110.7(7)
C20 C19 C18 124.4(8)
C1 C20 C19 121.0(8)
C1 C20 C201 122.2(7)
C19 C20 C201 116.3(7)
C2 C21 C22 111.4(8)
C3 C31 C32 111.1(8)
C52 C51 C56 120.0
C52 C51 C5 119.3(4)
C56 C51 C5 120.5(4)
C51 C52 C53 120.0
C52 C53 C54 120.0
C55 C54 C53 120.0
C54 C55 C56 120.0
C55 C56 C51 120.0
O1 C71 C7 123.8(12)
C102 C101 C106 120.0
C102 C101 C10 120.0(5)
C106 C101 C10 119.9(5)
C101 C102 C103 120.0
C104 C103 C102 120.0
C103 C104 C105 120.0
C106 C105 C104 120.0
C105 C106 C101 120.0
C12 C121 C12B 96(3)
C12 C121 C122 107.9(10)
C12B C121 C122 156(3)
C13 C131 C132 110.4(8)
C152 C151 C156 120.0
C152 C151 C15 119.5(4)
C156 C151 C15 120.3(4)
C153 C152 C151 120.0
C152 C153 C154 120.0
C153 C154 C155 120.0
C156 C155 C154 120.0
C155 C156 C151 120.0
C202 C201 C206 120.0
C202 C201 C20 121.0(4)
C206 C201 C20 119.0(4)
C203 C202 C201 120.0
C202 C203 C204 120.0
C205 C204 C203 120.0
C204 C205 C206 120.0
C205 C206 C201 120.0
Cl3S C1S Cl2S 122.8(11)
Cl3S C1S Cl1S 102.6(9)
Cl2S C1S Cl1S 104.3(11)

loop_
_geom_bond_atom_site_label_1
_geom_bond_atom_site_label_2
_geom_bond_distance
Ni N22 1.899(8)
Ni N24 1.903(7)
Ni N21 1.930(7)
Ni N23 1.949(7)
N21 C4 1.392(11)
N21 C1 1.405(11)
N22 C9 1.380(11)
N22 C6 1.390(11)
N23 C14 1.374(11)
N23 C11 1.404(11)
N24 C19 1.378(10)
N24 C16 1.411(11)
C1 C20 1.372(12)
C1 C2 1.465(12)
C2 C3 1.359(13)
C2 C21 1.501(12)
C3 C4 1.450(12)
C3 C31 1.508(12)
C4 C5 1.395(12)
C5 C6 1.388(12)
C5 C51 1.507(9)
C6 C7 1.448(13)
C7 C8 1.342(13)
C7 C71 1.459(16)
C8 C9 1.425(14)
C9 C10 1.381(12)
C10 C11 1.377(13)
C10 C101 1.504(10)
C11 C12 1.451(12)
C12 C13 1.347(13)
C12 C121 1.500(13)
C13 C14 1.456(12)
C13 C131 1.506(13)
C14 C15 1.381(12)
C15 C16 1.384(12)
C15 C151 1.493(10)
C16 C17 1.425(12)
C17 C18 1.353(12)
C18 C19 1.422(13)
C19 C20 1.409(12)
C20 C201 1.491(9)
C21 C22 1.546(10)
C31 C32 1.554(11)
C51 C52 1.3900
C51 C56 1.3900
C52 C53 1.3900
C53 C54 1.3900
C54 C55 1.3900
C55 C56 1.3900
C71 O1 1.220(14)
C101 C102 1.3900
C101 C106 1.3900
C102 C103 1.3900
C103 C104 1.3900
C104 C105 1.3900
C105 C106 1.3900
C121 C12B 1.567(14)
C121 C122 1.574(12)
C131 C132 1.544(11)
C151 C152 1.3900
C151 C156 1.3900
C152 C153 1.3900
C153 C154 1.3900
C154 C155 1.3900
C155 C156 1.3900
C201 C202 1.3900
C201 C206 1.3901
C202 C203 1.3899
C203 C204 1.3902
C204 C205 1.3898
C205 C206 1.3900
C1S Cl3S 1.580(18)
C1S Cl2S 1.667(17)
C1S Cl1S 2.01(2)
